data_2239739
loop_
_publ_author_name
'McAdam, C. John'
'Moratti, Stephen C.'
'Robinson, Brian H.'
'Simpson, Jim'
'Stanley, Roderick G.'

_publ_section_title
;
 Crystal structures of (\m~2~-\h^2^,\h^2^-4-hydroxybut-2-yn-1-yl
 2-bromo-2-methylpropanoate-\k^4^<i>C</i>^2^,<i>C</i>^3^:<i>C</i>^2^,<i>C</i>^3^)bis[tricarbonylcobalt(II)](<i>Co{---</i>Co})
 and [\m~2~-\h^2^,\h^2^-but-2-yne-1,4-diyl
 bis(2-bromo-2-methylpropanoate)-\k^4^<i>C</i>^2^,<i>C</i>^3^:<i>C</i>^2^,<i>C</i>^3^]bis[tricarbonylcobalt(II)](<i>Co{---</i>Co})
;
_journal_coeditor_code HB0001
_journal_issue 7
_journal_name_full 'Acta Crystallographica Section E'
_journal_page_first 9
_journal_page_last 13
_journal_paper_doi 10.1107/S1600536814009659
_journal_volume 70
_journal_year 2014
_chemical_formula_iupac '[Co2 (C8 H11 Br O3) (C O)6]'
_chemical_formula_moiety 'C14 H11 Br Co2 O9'
_chemical_formula_sum 'C14 H11 Br Co2 O9'
_chemical_formula_weight 521.00
_chemical_name_systematic
'[\m~2~-\h^2^,\h^2^-4-Hydroxybut-2-yn-1-yl 2-bromo-2-methylpropanoate-\k^4^<i>C</i>^2^,<i>C</i>^3^:<i>C</i>^2^,<i>C</i>^3^]bis[tricarbonylcobalt(II)](<i>Co</i>---<i>Co</i>)'
_space_group_crystal_system triclinic
_space_group_IT_number 2
_space_group_name_Hall '-P 1'
_space_group_name_H-M_alt 'P -1'
_symmetry_space_group_name_Hall '-P 1'
_symmetry_space_group_name_H-M 'P -1'
_atom_sites_solution_hydrogens geom
_cell_angle_alpha 78.583(6)
_cell_angle_beta 85.239(6)
_cell_angle_gamma 76.342(6)
_cell_formula_units_Z 2
_cell_length_a 7.3887(8)
_cell_length_b 11.1147(12)
_cell_length_c 11.7274(13)
_cell_measurement_reflns_used 3089
_cell_measurement_temperature 91(2)
_cell_measurement_theta_max 51.239
_cell_measurement_theta_min 4.721
_cell_volume 916.67(18)
_computing_cell_refinement 'APEX2 and SAINT (Bruker, 2011)'
_computing_data_collection 'APEX2 (Bruker, 2011)'
_computing_data_reduction 'SAINT (Bruker, 2011)'
_computing_molecular_graphics
;
Mercury (Macrae <i>et al.</i>, 2008)
;
_computing_publication_material
;
SHELXL2013 (Sheldrick, 2008), enCIFer (Allen <i>et al.</i>,
2004), PLATON
(Spek, 2009) and publCIF (Westrip, 2010)
;
_computing_structure_refinement
;
SHELXL2013 (Sheldrick, 2008) and <i>TITAN2000</i> (Hunter & Simpson,
1999)
;
_computing_structure_solution 'SHELXS97 (Sheldrick, 2008)'
_diffrn_ambient_temperature 91(2)
_diffrn_measured_fraction_theta_full 0.995
_diffrn_measured_fraction_theta_max 0.974
_diffrn_measurement_device_type 'Bruker APEXII CCD area-detector'
_diffrn_measurement_method '\w scans'
_diffrn_radiation_monochromator graphite
_diffrn_radiation_source 'fine-focus sealed tube'
_diffrn_radiation_type MoK\a
_diffrn_radiation_wavelength 0.71073
_diffrn_reflns_av_R_equivalents 0.0547
_diffrn_reflns_limit_h_max 9
_diffrn_reflns_limit_h_min -8
_diffrn_reflns_limit_k_max 13
_diffrn_reflns_limit_k_min -13
_diffrn_reflns_limit_l_max 14
_diffrn_reflns_limit_l_min -14
_diffrn_reflns_number 11686
_diffrn_reflns_theta_full 26.000
_diffrn_reflns_theta_max 26.523
_diffrn_reflns_theta_min 3.287
_diffrn_standards_number 0
_exptl_absorpt_coefficient_mu 4.032
_exptl_absorpt_correction_T_max 0.8554
_exptl_absorpt_correction_T_min 0.3023
_exptl_absorpt_correction_type multi-scan
_exptl_absorpt_process_details '(SADABS; Bruker, 2011)'
_exptl_crystal_colour orange-red
_exptl_crystal_density_diffrn 1.888
_exptl_crystal_density_method 'not measured'
_exptl_crystal_description 'irregular fragment'
_exptl_crystal_F_000 512
_exptl_crystal_size_max 0.390
_exptl_crystal_size_mid 0.160
_exptl_crystal_size_min 0.040
_refine_diff_density_max 0.833
_refine_diff_density_min -0.727
_refine_ls_extinction_method none
_refine_ls_goodness_of_fit_ref 1.027
_refine_ls_hydrogen_treatment constr
_refine_ls_matrix_type full
_refine_ls_number_parameters 238
_refine_ls_number_reflns 3713
_refine_ls_number_restraints 0
_refine_ls_restrained_S_all 1.027
_refine_ls_R_factor_all 0.0541
_refine_ls_R_factor_gt 0.0375
_refine_ls_shift/su_max 0.001
_refine_ls_shift/su_mean 0.000
_refine_ls_structure_factor_coef Fsqd
_refine_ls_weighting_details 'w=1/[\s^2^(Fo^2^)+(0.0486P)^2^] where P=(Fo^2^+2Fc^2^)/3'
_refine_ls_weighting_scheme calc
_refine_ls_wR_factor_gt 0.0900
_refine_ls_wR_factor_ref 0.0973
_reflns_number_gt 2966
_reflns_number_total 3713
_reflns_threshold_expression I>2\s(I)
_cod_data_source_file hb0001sup1.cif
_cod_data_source_block 1
_cod_database_code 2239739
_cod_database_fobs_code 2239739
_shelx_space_group_comment
;
The symmetry employed for this shelxl refinement is uniquely defined
by the following loop, which should always be used as a source of
symmetry information in preference to the above space-group names.
They are only intended as comments.
;
_shelx_estimated_absorpt_t_min 0.302
_shelx_estimated_absorpt_t_max 0.855

loop_
_space_group_symop_operation_xyz
'x, y, z'
'-x, -y, -z'

loop_
_atom_site_type_symbol
_atom_site_label
_atom_site_fract_x
_atom_site_fract_y
_atom_site_fract_z
_atom_site_U_iso_or_equiv
_atom_site_adp_type
_atom_site_calc_flag
_atom_site_occupancy
O O1 -0.0205(4) 0.8525(2) 1.0602(2) 0.0210(6) Uani d 1
H H1 -0.0387 0.7844 1.1000 0.032 Uiso calc 1
C C1 -0.1326(5) 0.8873(4) 0.9601(3) 0.0159(8) Uani d 1
H H1A -0.1616 0.9800 0.9357 0.019 Uiso calc 1
H H1B -0.2517 0.8605 0.9803 0.019 Uiso calc 1
C C2 -0.0346(4) 0.8277(3) 0.8618(3) 0.0137(7) Uani d 1
C C3 0.0896(4) 0.7232(3) 0.8429(3) 0.0135(7) Uani d 1
C C4 0.1996(5) 0.6065(3) 0.9107(3) 0.0131(7) Uani d 1
H H4A 0.2813 0.6282 0.9626 0.016 Uiso calc 1
H H4B 0.1144 0.5594 0.9600 0.016 Uiso calc 1
O O2 0.3132(3) 0.5272(2) 0.8345(2) 0.0160(5) Uani d 1
C C5 0.2596(5) 0.4240(3) 0.8234(3) 0.0147(8) Uani d 1
O O3 0.1198(4) 0.3939(2) 0.8680(2) 0.0220(6) Uani d 1
C C6 0.3981(5) 0.3471(3) 0.7453(3) 0.0185(8) Uani d 1
C C7 0.3045(6) 0.2640(4) 0.6933(3) 0.0254(9) Uani d 1
H H7A 0.2510 0.2089 0.7560 0.038 Uiso calc 1
H H7B 0.3967 0.2127 0.6472 0.038 Uiso calc 1
H H7C 0.2052 0.3169 0.6431 0.038 Uiso calc 1
C C8 0.5019(6) 0.4259(4) 0.6532(3) 0.0274(9) Uani d 1
H H8A 0.5921 0.3703 0.6097 0.041 Uiso calc 1
H H8B 0.5676 0.4733 0.6910 0.041 Uiso calc 1
H H8C 0.4126 0.4847 0.5995 0.041 Uiso calc 1
Br Br1 0.58507(6) 0.23943(4) 0.85597(4) 0.02956(14) Uani d 1
Co Co1 0.14649(6) 0.86999(5) 0.73644(4) 0.01350(13) Uani d 1
C C11 0.3041(5) 0.9142(3) 0.8218(3) 0.0153(8) Uani d 1
O O11 0.4032(3) 0.9404(3) 0.8748(2) 0.0216(6) Uani d 1
C C12 0.3119(5) 0.7980(4) 0.6321(3) 0.0188(8) Uani d 1
O O12 0.4169(4) 0.7477(3) 0.5703(2) 0.0299(7) Uani d 1
C C13 0.0360(5) 1.0278(4) 0.6608(3) 0.0235(9) Uani d 1
O O13 -0.0335(4) 1.1244(3) 0.6144(3) 0.0358(8) Uani d 1
Co Co2 -0.11056(6) 0.76340(5) 0.73243(4) 0.01475(14) Uani d 1
C C21 -0.2640(5) 0.6741(4) 0.8176(3) 0.0216(9) Uani d 1
O O21 -0.3575(4) 0.6190(3) 0.8772(3) 0.0327(7) Uani d 1
C C22 -0.0153(5) 0.6651(4) 0.6246(3) 0.0216(9) Uani d 1
O O22 0.0493(4) 0.6009(3) 0.5607(3) 0.0342(7) Uani d 1
C C23 -0.2750(5) 0.8974(4) 0.6540(3) 0.0216(8) Uani d 1
O O23 -0.3745(4) 0.9823(3) 0.6055(2) 0.0293(7) Uani d 1

loop_
_atom_site_aniso_label
_atom_site_aniso_U_11
_atom_site_aniso_U_22
_atom_site_aniso_U_33
_atom_site_aniso_U_12
_atom_site_aniso_U_13
_atom_site_aniso_U_23
O1 0.0248(14) 0.0207(15) 0.0180(14) -0.0051(12) -0.0019(11) -0.0039(11)
C1 0.0151(17) 0.0157(19) 0.0168(19) -0.0025(15) 0.0022(14) -0.0049(15)
C2 0.0112(17) 0.0148(19) 0.0147(18) -0.0052(14) 0.0024(13) -0.0003(15)
C3 0.0114(16) 0.0169(19) 0.0132(18) -0.0063(14) 0.0017(13) -0.0020(15)
C4 0.0151(17) 0.0108(18) 0.0135(18) -0.0024(14) 0.0019(14) -0.0040(14)
O2 0.0163(12) 0.0133(13) 0.0174(13) -0.0020(10) 0.0043(10) -0.0041(11)
C5 0.0173(18) 0.0119(18) 0.0126(18) -0.0001(14) -0.0014(14) -0.0002(14)
O3 0.0244(14) 0.0199(15) 0.0229(15) -0.0087(12) 0.0082(11) -0.0059(12)
C6 0.0210(19) 0.0128(19) 0.0185(19) 0.0021(15) -0.0010(15) -0.0025(16)
C7 0.030(2) 0.025(2) 0.023(2) -0.0080(18) 0.0048(17) -0.0107(18)
C8 0.036(2) 0.023(2) 0.020(2) -0.0042(18) 0.0098(18) -0.0042(18)
Br1 0.0302(2) 0.0259(2) 0.0255(2) 0.00937(17) -0.00436(17) -0.00550(18)
Co1 0.0140(2) 0.0128(3) 0.0133(3) -0.00413(19) 0.00139(18) -0.0009(2)
C11 0.0146(17) 0.0111(18) 0.0171(19) 0.0004(14) 0.0047(15) -0.0014(15)
O11 0.0190(13) 0.0231(15) 0.0241(15) -0.0054(11) -0.0014(11) -0.0065(12)
C12 0.023(2) 0.019(2) 0.0168(19) -0.0116(16) 0.0023(16) -0.0030(16)
O12 0.0360(17) 0.0303(17) 0.0251(16) -0.0105(14) 0.0129(13) -0.0111(14)
C13 0.024(2) 0.027(2) 0.024(2) -0.0126(18) -0.0019(17) -0.0033(18)
O13 0.0362(17) 0.0196(17) 0.046(2) -0.0045(14) -0.0146(15) 0.0100(15)
Co2 0.0140(2) 0.0139(3) 0.0161(3) -0.00375(19) -0.00161(19) -0.0012(2)
C21 0.0197(19) 0.023(2) 0.021(2) -0.0035(17) -0.0066(16) -0.0010(17)
O21 0.0254(15) 0.0375(19) 0.0351(18) -0.0164(14) -0.0022(13) 0.0050(15)
C22 0.0204(19) 0.020(2) 0.025(2) -0.0062(16) -0.0066(16) -0.0017(18)
O22 0.0389(18) 0.0333(18) 0.0346(18) -0.0058(14) -0.0004(14) -0.0193(15)
C23 0.0174(19) 0.025(2) 0.025(2) -0.0101(17) 0.0015(16) -0.0041(18)
O23 0.0240(15) 0.0204(16) 0.0382(18) -0.0019(13) -0.0105(13) 0.0068(13)

loop_
_atom_type_symbol
_atom_type_description
_atom_type_scat_dispersion_real
_atom_type_scat_dispersion_imag
_atom_type_scat_source
C C 0.0033 0.0016 'International Tables Vol C Tables 4.2.6.8 and 6.1.1.4'
H H 0.0000 0.0000 'International Tables Vol C Tables 4.2.6.8 and 6.1.1.4'
O O 0.0106 0.0060 'International Tables Vol C Tables 4.2.6.8 and 6.1.1.4'
Co Co 0.3494 0.9721 'International Tables Vol C Tables 4.2.6.8 and 6.1.1.4'
Br Br -0.2901 2.4595 'International Tables Vol C Tables 4.2.6.8 and 6.1.1.4'

loop_
_geom_angle_atom_site_label_1
_geom_angle_atom_site_label_2
_geom_angle_atom_site_label_3
_geom_angle_site_symmetry_3
_geom_angle
C1 O1 H1 . 109.5
O1 C1 C2 . 111.1(3)
O1 C1 H1A . 109.4
C2 C1 H1A . 109.4
O1 C1 H1B . 109.4
C2 C1 H1B . 109.4
H1A C1 H1B . 108.0
C3 C2 C1 . 140.2(3)
C3 C2 Co1 . 69.5(2)
C1 C2 Co1 . 135.5(3)
C3 C2 Co2 . 69.5(2)
C1 C2 Co2 . 135.7(2)
Co1 C2 Co2 . 77.75(13)
C2 C3 C4 . 138.8(3)
C2 C3 Co1 . 70.4(2)
C4 C3 Co1 . 135.6(2)
C2 C3 Co2 . 70.5(2)
C4 C3 Co2 . 135.3(3)
Co1 C3 Co2 . 78.29(13)
O2 C4 C3 . 111.1(3)
O2 C4 H4A . 109.4
C3 C4 H4A . 109.4
O2 C4 H4B . 109.4
C3 C4 H4B . 109.4
H4A C4 H4B . 108.0
C5 O2 C4 . 117.6(3)
C5 O2 O21 1_655 142.6(2)
C4 O2 O21 1_655 89.70(19)
O3 C5 O2 . 124.9(3)
O3 C5 C6 . 123.7(3)
O2 C5 C6 . 111.4(3)
C7 C6 C8 . 112.2(3)
C7 C6 C5 . 110.8(3)
C8 C6 C5 . 114.1(3)
C7 C6 Br1 . 109.1(3)
C8 C6 Br1 . 107.0(3)
C5 C6 Br1 . 103.0(2)
C6 C7 H7A . 109.5
C6 C7 H7B . 109.5
H7A C7 H7B . 109.5
C6 C7 H7C . 109.5
H7A C7 H7C . 109.5
H7B C7 H7C . 109.5
C6 C8 H8A . 109.5
C6 C8 H8B . 109.5
H8A C8 H8B . 109.5
C6 C8 H8C . 109.5
H8A C8 H8C . 109.5
H8B C8 H8C . 109.5
C6 Br1 O1 2_567 68.68(12)
C11 Co1 C12 . 99.92(16)
C11 Co1 C13 . 98.37(16)
C12 Co1 C13 . 106.52(17)
C11 Co1 C3 . 100.69(15)
C12 Co1 C3 . 102.34(16)
C13 Co1 C3 . 141.85(16)
C11 Co1 C2 . 98.44(15)
C12 Co1 C2 . 140.87(16)
C13 Co1 C2 . 104.58(16)
C3 Co1 C2 . 40.06(14)
C11 Co1 Co2 . 148.11(11)
C12 Co1 Co2 . 100.47(12)
C13 Co1 Co2 . 99.02(12)
C3 Co1 Co2 . 50.92(10)
C2 Co1 Co2 . 51.21(10)
O11 C11 Co1 . 179.3(3)
O12 C12 Co1 . 176.8(3)
O13 C13 Co1 . 179.3(3)
C21 Co2 C22 . 101.27(18)
C21 Co2 C23 . 101.86(17)
C22 Co2 C23 . 104.94(17)
C21 Co2 C3 . 98.31(15)
C22 Co2 C3 . 103.15(15)
C23 Co2 C3 . 141.17(17)
C21 Co2 C2 . 96.59(16)
C22 Co2 C2 . 141.37(15)
C23 Co2 C2 . 104.47(16)
C3 Co2 C2 . 39.97(14)
C21 Co2 Co1 . 145.74(12)
C22 Co2 Co1 . 100.40(12)
C23 Co2 Co1 . 97.76(12)
C3 Co2 Co1 . 50.79(10)
C2 Co2 Co1 . 51.04(10)
O21 C21 Co2 . 176.0(3)
O22 C22 Co2 . 177.1(3)
O23 C23 Co2 . 178.5(3)

loop_
_geom_bond_atom_site_label_1
_geom_bond_atom_site_label_2
_geom_bond_site_symmetry_2
_geom_bond_distance
_geom_bond_publ_flag
O1 C1 . 1.430(4) ?
O1 H1 . 0.8400 ?
C1 C2 . 1.493(5) ?
C1 H1A . 0.9900 ?
C1 H1B . 0.9900 ?
C2 C3 . 1.344(5) y
Co1 Co2 . 2.4723(7) y
C2 Co1 . 1.967(3) y
C2 Co2 . 1.972(3) y
C3 C4 . 1.476(5) ?
C3 Co1 . 1.956(4) y
C3 Co2 . 1.960(3) y
C4 O2 . 1.455(4) ?
C4 H4A . 0.9900 ?
C4 H4B . 0.9900 ?
O2 C5 . 1.331(4) ?
C5 O3 . 1.207(4) ?
C5 C6 . 1.535(5) ?
C6 C7 . 1.516(5) ?
C6 C8 . 1.526(5) ?
C6 Br1 . 1.981(3) ?
C7 H7A . 0.9800 ?
C7 H7B . 0.9800 ?
C7 H7C . 0.9800 ?
C8 H8A . 0.9800 ?
C8 H8B . 0.9800 ?
C8 H8C . 0.9800 ?
Co1 C11 . 1.805(4) ?
Co1 C12 . 1.819(4) ?
Co1 C13 . 1.833(4) ?
C11 O11 . 1.121(4) ?
C12 O12 . 1.141(5) ?
C13 O13 . 1.125(5) ?
Co2 C21 . 1.794(4) ?
Co2 C22 . 1.824(4) ?
Co2 C23 . 1.825(4) ?
C21 O21 . 1.136(5) ?
C22 O22 . 1.135(5) ?
C23 O23 . 1.132(4) ?
Br1 O1 2_667 3.307(3) ?
O2 O21 1_655 2.965(4) ?

loop_
_geom_hbond_atom_site_label_D
_geom_hbond_atom_site_label_H
_geom_hbond_atom_site_label_A
_geom_hbond_site_symmetry_A
_geom_hbond_distance_DH
_geom_hbond_distance_HA
_geom_hbond_distance_DA
_geom_hbond_angle_DHA
O1 H1 O3 2_567 0.84 2.16 2.946(4) 156.2
C4 H4B O3 2_567 0.99 2.60 3.360(4) 133.9
C7 H7A O1 2_567 0.98 2.71 3.637(5) 157.1
C1 H1A O1 2_577 0.99 2.55 3.307(5) 133.0
C8 H8A O12 2_666 0.98 2.71 3.485(5) 136.4

loop_
_geom_torsion_atom_site_label_1
_geom_torsion_atom_site_label_2
_geom_torsion_atom_site_label_3
_geom_torsion_atom_site_label_4
_geom_torsion_site_symmetry_1
_geom_torsion_site_symmetry_4
_geom_torsion
O1 C1 C2 C3 . . 30.5(6)
O1 C1 C2 Co1 . . -85.6(4)
O1 C1 C2 Co2 . . 147.0(3)
C1 C2 C3 C4 . . 0.4(8)
Co1 C2 C3 C4 . . 138.1(5)
Co2 C2 C3 C4 . . -137.7(5)
C1 C2 C3 Co1 . . -137.7(5)
Co2 C2 C3 Co1 . . 84.12(10)
C1 C2 C3 Co2 . . 138.1(5)
Co1 C2 C3 Co2 . . -84.12(10)
C2 C3 C4 O2 . . 179.8(4)
Co1 C3 C4 O2 . . -64.1(4)
Co2 C3 C4 O2 . . 64.1(4)
C3 C4 O2 C5 . . -106.2(3)
C3 C4 O2 O21 . 1_655 100.4(3)
C4 O2 C5 O3 . . 3.2(5)
O21 O2 C5 O3 1_655 . 135.5(3)
C4 O2 C5 C6 . . -177.1(3)
O21 O2 C5 C6 1_655 . -44.8(5)
O3 C5 C6 C7 . . 22.8(5)
O2 C5 C6 C7 . . -156.8(3)
O3 C5 C6 C8 . . 150.7(4)
O2 C5 C6 C8 . . -29.0(4)
O3 C5 C6 Br1 . . -93.7(4)
O2 C5 C6 Br1 . . 86.6(3)
